data_7018583
loop_
_publ_author_name
'Shen, Xiaodong'
'Zhang, Yong'
'Xue, Mingqiang'
'Shen, Qi'

_publ_section_title
;
 Reduction of Sterically Hindered \b-Diketiminato Europium(iii) Complexes
 by the \b-Diketiminato Anion: A Convenient Route for the Synthesis of
 \b-Diketiminato Europium(ii) Complexes.
;
_journal_issue 13
_journal_name_full 'Dalton transactions (Cambridge, England : 2003)'
_journal_page_first 3668
_journal_page_last 3674
_journal_paper_doi 10.1039/c2dt12176j
_journal_volume 41
_journal_year 2012
_chemical_formula_moiety 'C50 H66 Eu N4 O'
_chemical_formula_sum 'C50 H66 Eu N4 O'
_chemical_formula_weight 891.03
_chemical_name_systematic
;
?
;
_space_group_IT_number 19
_symmetry_cell_setting orthorhombic
_symmetry_Int_Tables_number 19
_symmetry_space_group_name_Hall 'P 2ac 2ab'
_symmetry_space_group_name_H-M 'P 21 21 21'
_atom_sites_solution_hydrogens geom
_atom_sites_solution_primary direct
_atom_sites_solution_secondary difmap
_audit_creation_method SHELXL-97
_cell_angle_alpha 90.00
_cell_angle_beta 90.00
_cell_angle_gamma 90.00
_cell_formula_units_Z 4
_cell_length_a 11.5227(15)
_cell_length_b 19.681(3)
_cell_length_c 20.917(3)
_cell_measurement_reflns_used 15105
_cell_measurement_temperature 223(2)
_cell_measurement_theta_max 27.5
_cell_measurement_theta_min 3.1
_cell_volume 4743.5(12)
_computing_cell_refinement CrystalClear
_computing_data_collection CrystalClear
_computing_data_reduction CrystalStructure
_computing_structure_refinement 'SHELXL-97 (Sheldrick, 1997)'
_computing_structure_solution 'SHELXS-97 (Sheldrick, 1990)'
_diffrn_ambient_temperature 223(2)
_diffrn_detector_area_resol_mean 14.63
_diffrn_measured_fraction_theta_full 0.993
_diffrn_measured_fraction_theta_max 0.993
_diffrn_measurement_device_type 'Rigaku Saturn'
_diffrn_measurement_method \w
_diffrn_radiation_monochromator graphite
_diffrn_radiation_source 'fine-focus sealed tube'
_diffrn_radiation_type MoK\a
_diffrn_radiation_wavelength 0.71075
_diffrn_reflns_av_R_equivalents 0.0385
_diffrn_reflns_av_sigmaI/netI 0.0701
_diffrn_reflns_limit_h_max 12
_diffrn_reflns_limit_h_min -13
_diffrn_reflns_limit_k_max 23
_diffrn_reflns_limit_k_min -17
_diffrn_reflns_limit_l_max 25
_diffrn_reflns_limit_l_min -19
_diffrn_reflns_number 15182
_diffrn_reflns_theta_full 25.50
_diffrn_reflns_theta_max 25.50
_diffrn_reflns_theta_min 3.10
_exptl_absorpt_coefficient_mu 1.360
_exptl_absorpt_correction_T_max 0.666
_exptl_absorpt_correction_T_min 0.452
_exptl_absorpt_correction_type multi-scan
_exptl_absorpt_process_details 'Jacobson, R. (1998) Private communication'
_exptl_crystal_colour orange
_exptl_crystal_density_diffrn 1.248
_exptl_crystal_density_method 'not measured'
_exptl_crystal_description block
_exptl_crystal_F_000 1860
_exptl_crystal_size_max 0.60
_exptl_crystal_size_mid 0.60
_exptl_crystal_size_min 0.30
_refine_diff_density_max 0.575
_refine_diff_density_min -0.669
_refine_diff_density_rms 0.069
_refine_ls_abs_structure_details 'Flack H D (1983), Acta Cryst. A39, 876-881'
_refine_ls_abs_structure_Flack 0.013(11)
_refine_ls_extinction_method none
_refine_ls_goodness_of_fit_ref 1.033
_refine_ls_hydrogen_treatment constr
_refine_ls_matrix_type full
_refine_ls_number_parameters 516
_refine_ls_number_reflns 8384
_refine_ls_number_restraints 10
_refine_ls_restrained_S_all 1.033
_refine_ls_R_factor_all 0.0468
_refine_ls_R_factor_gt 0.0416
_refine_ls_shift/su_max 0.001
_refine_ls_shift/su_mean 0.000
_refine_ls_structure_factor_coef Fsqd
_refine_ls_weighting_details 'calc w=1/[\s^2^(Fo^2^)+(0.0205P)^2^+0.0000P] where P=(Fo^2^+2Fc^2^)/3'
_refine_ls_weighting_scheme calc
_refine_ls_wR_factor_gt 0.0719
_refine_ls_wR_factor_ref 0.0751
_reflns_number_gt 7751
_reflns_number_total 8384
_reflns_threshold_expression >2sigma(I)
_cod_data_source_file c2dt12176j.txt
_cod_data_source_block complex1
_cod_database_code 7018583

loop_
_symmetry_equiv_pos_as_xyz
'x, y, z'
'x+1/2, -y+1/2, -z'
'-x, y+1/2, -z+1/2'
'-x+1/2, -y, z+1/2'

loop_
_atom_site_label
_atom_site_type_symbol
_atom_site_fract_x
_atom_site_fract_y
_atom_site_fract_z
_atom_site_U_iso_or_equiv
_atom_site_adp_type
_atom_site_occupancy
_atom_site_symmetry_multiplicity
_atom_site_calc_flag
_atom_site_refinement_flags
_atom_site_disorder_assembly
_atom_site_disorder_group
Eu1 Eu 0.853638(19) 0.494012(12) 0.594620(11) 0.03364(7) Uani 1 1 d . A .
O1 O 0.6347(3) 0.47843(19) 0.59311(16) 0.0570(10) Uani 1 1 d D . .
N1 N 0.7953(4) 0.5914(2) 0.5215(2) 0.0427(11) Uani 1 1 d . . .
N2 N 0.9573(3) 0.5968(2) 0.6400(2) 0.0383(10) Uani 1 1 d . . .
N3 N 0.8359(4) 0.3924(2) 0.67067(19) 0.0418(10) Uani 1 1 d . . .
N4 N 0.9851(4) 0.4028(2) 0.5500(2) 0.0432(12) Uani 1 1 d . . .
C1 C 0.8732(6) 0.6636(3) 0.4346(3) 0.067(2) Uani 1 1 d . . .
H1A H 0.8215 0.6377 0.4073 0.101 Uiso 1 1 calc R A .
H1B H 0.9495 0.6659 0.4150 0.101 Uiso 1 1 calc R . .
H1C H 0.8428 0.7092 0.4400 0.101 Uiso 1 1 calc R . .
C2 C 0.8825(5) 0.6291(3) 0.4995(3) 0.0479(14) Uani 1 1 d . A .
C3 C 0.9853(5) 0.6419(3) 0.5333(3) 0.0500(15) Uani 1 1 d . . .
H3 H 1.0468 0.6574 0.5077 0.060 Uiso 1 1 calc R A .
C4 C 1.0132(4) 0.6358(3) 0.5979(3) 0.0445(13) Uani 1 1 d . A .
C5 C 1.1156(5) 0.6798(3) 0.6205(3) 0.069(2) Uani 1 1 d . . .
H5A H 1.0913 0.7076 0.6564 0.104 Uiso 1 1 calc R A .
H5B H 1.1409 0.7090 0.5858 0.104 Uiso 1 1 calc R . .
H5C H 1.1793 0.6507 0.6335 0.104 Uiso 1 1 calc R . .
C6 C 0.6873(4) 0.5975(3) 0.4883(2) 0.0424(13) Uani 1 1 d . A .
C7 C 0.6551(5) 0.5472(3) 0.4449(2) 0.0422(12) Uani 1 1 d . . .
C8 C 0.5458(5) 0.5547(3) 0.4134(3) 0.0502(14) Uani 1 1 d . A .
H8 H 0.5225 0.5217 0.3835 0.060 Uiso 1 1 calc R . .
C9 C 0.4734(5) 0.6090(4) 0.4258(3) 0.0577(18) Uani 1 1 d . . .
C10 C 0.5090(6) 0.6562(3) 0.4706(3) 0.0656(18) Uani 1 1 d . A .
H10 H 0.4596 0.6928 0.4801 0.079 Uiso 1 1 calc R . .
C11 C 0.6144(5) 0.6518(3) 0.5021(3) 0.0542(16) Uani 1 1 d . . .
C12 C 0.7307(4) 0.4894(3) 0.4288(2) 0.0553(15) Uani 1 1 d . A .
H12A H 0.8050 0.5062 0.4138 0.083 Uiso 1 1 calc R . .
H12B H 0.6945 0.4624 0.3956 0.083 Uiso 1 1 calc R . .
H12C H 0.7424 0.4616 0.4666 0.083 Uiso 1 1 calc R . .
C13 C 0.3584(6) 0.6168(3) 0.3909(3) 0.078(2) Uani 1 1 d . A .
H13A H 0.2954 0.6166 0.4216 0.118 Uiso 1 1 calc R . .
H13B H 0.3485 0.5793 0.3612 0.118 Uiso 1 1 calc R . .
H13C H 0.3580 0.6594 0.3675 0.118 Uiso 1 1 calc R . .
C14 C 0.6479(7) 0.7051(4) 0.5511(3) 0.100(3) Uani 1 1 d . A .
H14A H 0.6460 0.6852 0.5935 0.150 Uiso 1 1 calc R . .
H14B H 0.5936 0.7427 0.5490 0.150 Uiso 1 1 calc R . .
H14C H 0.7256 0.7215 0.5420 0.150 Uiso 1 1 calc R . .
C15 C 0.9843(4) 0.6046(3) 0.7055(3) 0.0393(13) Uani 1 1 d . A .
C16 C 0.9173(5) 0.6486(3) 0.7436(3) 0.0456(15) Uani 1 1 d . . .
C17 C 0.9460(6) 0.6556(3) 0.8077(3) 0.0594(17) Uani 1 1 d . A .
H17 H 0.9022 0.6858 0.8329 0.071 Uiso 1 1 calc R . .
C18 C 1.0356(5) 0.6204(3) 0.8363(3) 0.0529(16) Uani 1 1 d . . .
C19 C 1.0978(5) 0.5761(3) 0.7989(3) 0.0545(16) Uani 1 1 d . A .
H19 H 1.1591 0.5516 0.8175 0.065 Uiso 1 1 calc R . .
C20 C 1.0732(5) 0.5664(3) 0.7344(2) 0.0417(13) Uani 1 1 d . . .
C21 C 0.8212(5) 0.6887(3) 0.7150(3) 0.0647(18) Uani 1 1 d . A .
H21A H 0.7898 0.7195 0.7468 0.097 Uiso 1 1 calc R . .
H21B H 0.7605 0.6582 0.7005 0.097 Uiso 1 1 calc R . .
H21C H 0.8504 0.7147 0.6790 0.097 Uiso 1 1 calc R . .
C22 C 1.0672(7) 0.6316(4) 0.9062(3) 0.081(2) Uani 1 1 d . A .
H22A H 1.0751 0.5880 0.9274 0.122 Uiso 1 1 calc R . .
H22B H 1.0066 0.6578 0.9269 0.122 Uiso 1 1 calc R . .
H22C H 1.1401 0.6561 0.9088 0.122 Uiso 1 1 calc R . .
C23 C 1.1429(5) 0.5166(3) 0.6962(3) 0.0677(18) Uani 1 1 d . A .
H23A H 1.1007 0.4741 0.6929 0.102 Uiso 1 1 calc R . .
H23B H 1.2167 0.5087 0.7173 0.102 Uiso 1 1 calc R . .
H23C H 1.1565 0.5348 0.6538 0.102 Uiso 1 1 calc R . .
C24 C 0.9350(6) 0.3253(4) 0.7544(3) 0.068(2) Uani 1 1 d . . .
H24A H 0.9255 0.3589 0.7879 0.101 Uiso 1 1 calc R A .
H24B H 1.0094 0.3028 0.7593 0.101 Uiso 1 1 calc R . .
H24C H 0.8732 0.2920 0.7572 0.101 Uiso 1 1 calc R . .
C25 C 0.9301(5) 0.3599(3) 0.6902(3) 0.0497(15) Uani 1 1 d . A .
C26 C 1.0295(5) 0.3513(3) 0.6514(3) 0.0540(16) Uani 1 1 d . . .
H26 H 1.0946 0.3347 0.6736 0.065 Uiso 1 1 calc R A .
C27 C 1.0493(5) 0.3625(3) 0.5874(3) 0.0480(14) Uani 1 1 d . A .
C28 C 1.1518(5) 0.3246(3) 0.5578(3) 0.0703(19) Uani 1 1 d . . .
H28A H 1.1233 0.2865 0.5329 0.105 Uiso 1 1 calc R A .
H28B H 1.2024 0.3081 0.5915 0.105 Uiso 1 1 calc R . .
H28C H 1.1948 0.3552 0.5302 0.105 Uiso 1 1 calc R . .
C29 C 0.7312(4) 0.3818(3) 0.7058(3) 0.0423(13) Uani 1 1 d . A .
C30 C 0.6870(4) 0.4336(3) 0.7452(2) 0.0419(14) Uani 1 1 d . . .
C31 C 0.5814(5) 0.4230(3) 0.7751(3) 0.0517(15) Uani 1 1 d . A .
H31 H 0.5519 0.4574 0.8018 0.062 Uiso 1 1 calc R . .
C32 C 0.5181(5) 0.3649(4) 0.7674(3) 0.0606(18) Uani 1 1 d . . .
C33 C 0.5604(6) 0.3151(3) 0.7279(3) 0.0674(19) Uani 1 1 d . A .
H33 H 0.5156 0.2759 0.7209 0.081 Uiso 1 1 calc R . .
C34 C 0.6679(5) 0.3210(3) 0.6976(3) 0.0575(17) Uani 1 1 d . . .
C35 C 0.7534(4) 0.4971(3) 0.7550(2) 0.0534(13) Uani 1 1 d . A .
H35A H 0.8346 0.4862 0.7617 0.080 Uiso 1 1 calc R . .
H35B H 0.7234 0.5208 0.7921 0.080 Uiso 1 1 calc R . .
H35C H 0.7458 0.5258 0.7175 0.080 Uiso 1 1 calc R . .
C36 C 0.3988(5) 0.3567(4) 0.7985(4) 0.089(3) Uani 1 1 d . A .
H36A H 0.4034 0.3693 0.8432 0.134 Uiso 1 1 calc R . .
H36B H 0.3739 0.3098 0.7949 0.134 Uiso 1 1 calc R . .
H36C H 0.3433 0.3859 0.7770 0.134 Uiso 1 1 calc R . .
C37 C 0.7137(6) 0.2664(3) 0.6540(3) 0.085(2) Uani 1 1 d . A .
H37A H 0.7151 0.2832 0.6104 0.127 Uiso 1 1 calc R . .
H37B H 0.6639 0.2268 0.6564 0.127 Uiso 1 1 calc R . .
H37C H 0.7918 0.2542 0.6669 0.127 Uiso 1 1 calc R . .
C38 C 1.0039(4) 0.4020(3) 0.4827(3) 0.0415(14) Uani 1 1 d . A .
C39 C 0.9395(5) 0.3575(3) 0.4445(3) 0.0472(15) Uani 1 1 d . . .
C40 C 0.9558(6) 0.3587(3) 0.3788(3) 0.0628(18) Uani 1 1 d . A .
H40 H 0.9116 0.3292 0.3533 0.075 Uiso 1 1 calc R . .
C41 C 1.0343(5) 0.4016(4) 0.3496(3) 0.0576(17) Uani 1 1 d . . .
C42 C 1.0942(5) 0.4464(3) 0.3889(3) 0.0550(17) Uani 1 1 d . A .
H42 H 1.1459 0.4773 0.3699 0.066 Uiso 1 1 calc R . .
C43 C 1.0817(4) 0.4477(3) 0.4542(3) 0.0452(14) Uani 1 1 d . . .
C44 C 0.8534(7) 0.3090(3) 0.4748(3) 0.086(2) Uani 1 1 d . A .
H44A H 0.7861 0.3044 0.4473 0.128 Uiso 1 1 calc R . .
H44B H 0.8294 0.3266 0.5161 0.128 Uiso 1 1 calc R . .
H44C H 0.8896 0.2649 0.4805 0.128 Uiso 1 1 calc R . .
C45 C 1.0532(7) 0.4001(4) 0.2778(3) 0.082(2) Uani 1 1 d . A .
H45A H 1.1251 0.3765 0.2684 0.123 Uiso 1 1 calc R . .
H45B H 1.0575 0.4462 0.2616 0.123 Uiso 1 1 calc R . .
H45C H 0.9891 0.3766 0.2575 0.123 Uiso 1 1 calc R . .
C46 C 1.1552(5) 0.4937(4) 0.4942(2) 0.0664(16) Uani 1 1 d . A .
H46A H 1.2341 0.4936 0.4780 0.100 Uiso 1 1 calc R . .
H46B H 1.1549 0.4779 0.5381 0.100 Uiso 1 1 calc R . .
H46C H 1.1243 0.5395 0.4924 0.100 Uiso 1 1 calc R . .
C47 C 0.5363(8) 0.5176(9) 0.6141(8) 0.081(2) Uani 0.50 1 d PD A 1
H47A H 0.5423 0.5651 0.6003 0.097 Uiso 0.50 1 calc PR A 1
H47B H 0.5279 0.5161 0.6607 0.097 Uiso 0.50 1 calc PR A 1
C48 C 0.4373(11) 0.4818(8) 0.5812(7) 0.081(2) Uani 0.50 1 d PD A 1
H48A H 0.3642 0.4909 0.6035 0.097 Uiso 0.50 1 calc PR A 1
H48B H 0.4301 0.4976 0.5370 0.097 Uiso 0.50 1 calc PR A 1
C49 C 0.4638(9) 0.4084(8) 0.5826(7) 0.081(2) Uani 0.50 1 d PD A 1
H49A H 0.4193 0.3830 0.5507 0.097 Uiso 0.50 1 calc PR A 1
H49B H 0.4516 0.3886 0.6251 0.097 Uiso 0.50 1 calc PR A 1
C50 C 0.5927(9) 0.4133(8) 0.5653(8) 0.081(2) Uani 0.50 1 d PD A 1
H50A H 0.6357 0.3749 0.5833 0.097 Uiso 0.50 1 calc PR A 1
H50B H 0.6029 0.4132 0.5188 0.097 Uiso 0.50 1 calc PR A 1
C47' C 0.5698(9) 0.5342(9) 0.6226(8) 0.081(2) Uani 0.50 1 d PD A 2
H47C H 0.5990 0.5781 0.6075 0.097 Uiso 0.50 1 calc PR A 2
H47D H 0.5775 0.5326 0.6693 0.097 Uiso 0.50 1 calc PR A 2
C48' C 0.4428(10) 0.5248(8) 0.6030(8) 0.081(2) Uani 0.50 1 d PD A 2
H48C H 0.3895 0.5454 0.6339 0.097 Uiso 0.50 1 calc PR A 2
H48D H 0.4274 0.5432 0.5603 0.097 Uiso 0.50 1 calc PR A 2
C49' C 0.4356(11) 0.4481(8) 0.6039(8) 0.081(2) Uani 0.50 1 d PD A 2
H49C H 0.3693 0.4316 0.5791 0.097 Uiso 0.50 1 calc PR A 2
H49D H 0.4307 0.4305 0.6477 0.097 Uiso 0.50 1 calc PR A 2
C50' C 0.5521(9) 0.4291(9) 0.5720(8) 0.081(2) Uani 0.50 1 d PD A 2
H50C H 0.5763 0.3833 0.5850 0.097 Uiso 0.50 1 calc PR A 2
H50D H 0.5448 0.4302 0.5253 0.097 Uiso 0.50 1 calc PR A 2

loop_
_atom_site_aniso_label
_atom_site_aniso_U_11
_atom_site_aniso_U_22
_atom_site_aniso_U_33
_atom_site_aniso_U_23
_atom_site_aniso_U_13
_atom_site_aniso_U_12
Eu1 0.03297(11) 0.02891(12) 0.03905(14) 0.00208(12) -0.00080(11) 0.00027(12)
O1 0.0323(16) 0.087(3) 0.052(2) 0.008(2) -0.0030(18) -0.007(2)
N1 0.048(3) 0.041(3) 0.039(3) 0.003(2) -0.013(2) -0.002(2)
N2 0.040(2) 0.031(2) 0.045(3) -0.002(2) -0.009(2) -0.010(2)
N3 0.042(2) 0.039(2) 0.045(3) 0.004(2) 0.009(2) 0.002(2)
N4 0.039(2) 0.035(3) 0.055(3) -0.001(2) 0.013(2) 0.003(2)
C1 0.080(5) 0.072(5) 0.050(4) 0.022(3) -0.017(4) -0.023(4)
C2 0.062(4) 0.038(3) 0.044(3) -0.002(3) -0.003(3) -0.004(3)
C3 0.056(3) 0.049(4) 0.045(4) 0.000(3) 0.003(3) -0.015(3)
C4 0.039(3) 0.044(3) 0.051(4) 0.000(3) -0.007(3) -0.009(2)
C5 0.067(4) 0.074(5) 0.066(4) 0.006(3) -0.012(3) -0.041(4)
C6 0.053(3) 0.039(3) 0.036(3) 0.014(3) -0.009(2) -0.001(2)
C7 0.048(3) 0.035(3) 0.043(3) 0.000(2) -0.007(3) -0.007(3)
C8 0.062(4) 0.043(3) 0.046(3) 0.011(3) -0.010(3) -0.015(3)
C9 0.049(3) 0.066(5) 0.058(5) 0.018(3) -0.016(3) -0.010(3)
C10 0.075(4) 0.044(4) 0.078(5) 0.008(4) -0.019(4) 0.011(3)
C11 0.061(4) 0.040(3) 0.061(4) -0.001(3) -0.017(3) 0.010(3)
C12 0.064(3) 0.054(4) 0.048(3) -0.010(3) -0.001(3) -0.008(3)
C13 0.062(4) 0.077(5) 0.096(6) 0.026(4) -0.037(4) -0.003(4)
C14 0.102(5) 0.083(6) 0.115(6) -0.043(5) -0.059(5) 0.049(5)
C15 0.043(3) 0.034(3) 0.041(3) 0.001(3) -0.003(3) -0.009(2)
C16 0.049(3) 0.037(3) 0.051(4) -0.003(3) -0.006(3) -0.008(3)
C17 0.080(4) 0.048(4) 0.051(4) -0.007(3) 0.011(4) -0.011(4)
C18 0.067(4) 0.047(4) 0.045(4) 0.009(3) -0.005(3) -0.026(3)
C19 0.047(3) 0.058(4) 0.059(4) 0.012(3) -0.008(3) -0.014(3)
C20 0.044(3) 0.042(3) 0.040(3) 0.001(3) -0.007(2) -0.010(3)
C21 0.069(4) 0.051(4) 0.074(4) -0.006(4) -0.013(4) 0.011(3)
C22 0.115(6) 0.087(5) 0.041(4) 0.008(4) -0.014(5) -0.042(5)
C23 0.060(3) 0.067(5) 0.076(4) -0.006(3) -0.010(3) 0.021(4)
C24 0.071(4) 0.072(5) 0.060(4) 0.021(4) 0.005(4) 0.022(4)
C25 0.053(3) 0.041(4) 0.055(4) 0.013(3) 0.002(3) 0.004(3)
C26 0.038(3) 0.058(4) 0.066(4) 0.015(3) -0.003(3) 0.007(3)
C27 0.040(3) 0.039(3) 0.064(4) -0.003(3) 0.008(3) 0.007(2)
C28 0.061(4) 0.064(4) 0.086(5) 0.015(4) 0.026(4) 0.029(4)
C29 0.049(3) 0.028(3) 0.050(3) 0.007(3) 0.009(3) -0.001(2)
C30 0.047(3) 0.047(4) 0.032(3) 0.008(3) 0.004(2) -0.001(3)
C31 0.062(4) 0.048(4) 0.045(4) 0.000(3) 0.010(3) 0.000(3)
C32 0.059(4) 0.067(5) 0.056(4) 0.004(4) 0.018(3) -0.007(4)
C33 0.070(4) 0.053(4) 0.079(5) -0.004(4) 0.022(4) -0.025(4)
C34 0.065(4) 0.038(3) 0.069(4) -0.007(3) 0.027(3) -0.011(3)
C35 0.068(3) 0.040(3) 0.052(3) -0.009(3) 0.009(3) -0.008(4)
C36 0.058(4) 0.096(7) 0.114(7) 0.008(5) 0.036(4) -0.018(4)
C37 0.095(5) 0.041(4) 0.118(6) -0.023(4) 0.039(5) -0.023(4)
C38 0.032(3) 0.036(3) 0.056(4) -0.005(3) 0.007(3) 0.012(2)
C39 0.050(3) 0.031(3) 0.061(4) -0.010(3) 0.008(3) 0.003(3)
C40 0.064(4) 0.053(4) 0.072(5) -0.018(3) -0.002(3) 0.005(4)
C41 0.054(4) 0.061(5) 0.057(4) 0.003(3) 0.007(3) 0.018(3)
C42 0.044(3) 0.048(4) 0.073(5) 0.013(3) 0.015(3) 0.007(3)
C43 0.036(3) 0.045(4) 0.054(4) 0.007(3) 0.007(3) 0.005(3)
C44 0.100(5) 0.065(5) 0.092(5) -0.013(4) 0.029(5) -0.033(5)
C45 0.096(5) 0.089(6) 0.061(5) 0.009(4) 0.011(4) 0.040(5)
C46 0.051(3) 0.068(4) 0.080(4) 0.003(4) 0.009(3) -0.025(4)
C47 0.033(2) 0.134(6) 0.075(4) 0.012(3) 0.000(3) -0.006(4)
C48 0.033(2) 0.134(6) 0.075(4) 0.012(3) 0.000(3) -0.006(4)
C49 0.033(2) 0.134(6) 0.075(4) 0.012(3) 0.000(3) -0.006(4)
C50 0.033(2) 0.134(6) 0.075(4) 0.012(3) 0.000(3) -0.006(4)
C47' 0.033(2) 0.134(6) 0.075(4) 0.012(3) 0.000(3) -0.006(4)
C48' 0.033(2) 0.134(6) 0.075(4) 0.012(3) 0.000(3) -0.006(4)
C49' 0.033(2) 0.134(6) 0.075(4) 0.012(3) 0.000(3) -0.006(4)
C50' 0.033(2) 0.134(6) 0.075(4) 0.012(3) 0.000(3) -0.006(4)

loop_
_atom_type_symbol
_atom_type_description
_atom_type_scat_dispersion_real
_atom_type_scat_dispersion_imag
_atom_type_scat_source
C C 0.0033 0.0016 'International Tables Vol C Tables 4.2.6.8 and 6.1.1.4'
H H 0.0000 0.0000 'International Tables Vol C Tables 4.2.6.8 and 6.1.1.4'
N N 0.0061 0.0033 'International Tables Vol C Tables 4.2.6.8 and 6.1.1.4'
O O 0.0106 0.0060 'International Tables Vol C Tables 4.2.6.8 and 6.1.1.4'
Eu Eu -0.1578 3.6682 'International Tables Vol C Tables 4.2.6.8 and 6.1.1.4'

loop_
_geom_angle_atom_site_label_1
_geom_angle_atom_site_label_2
_geom_angle_atom_site_label_3
_geom_angle
N4 Eu1 N2 115.00(14)
N4 Eu1 O1 120.31(13)
N2 Eu1 O1 124.68(13)
N4 Eu1 N1 118.11(14)
N2 Eu1 N1 75.44(13)
O1 Eu1 N1 79.68(12)
N4 Eu1 N3 73.95(14)
N2 Eu1 N3 115.33(14)
O1 Eu1 N3 80.46(12)
N1 Eu1 N3 160.08(13)
C50' O1 C47 86.3(7)
C50' O1 C47' 107.5(7)
C47 O1 C47' 21.2(7)
C50' O1 C50 22.8(7)
C47 O1 C50 109.0(7)
C47' O1 C50 130.1(7)
C50' O1 Eu1 138.3(6)
C47 O1 Eu1 135.5(6)
C47' O1 Eu1 114.3(5)
C50 O1 Eu1 115.5(5)
C2 N1 C6 116.3(4)
C2 N1 Eu1 115.3(3)
C6 N1 Eu1 125.8(3)
C4 N2 C15 118.2(4)
C4 N2 Eu1 116.0(4)
C15 N2 Eu1 123.6(3)
C25 N3 C29 117.5(4)
C25 N3 Eu1 120.2(3)
C29 N3 Eu1 120.1(3)
C27 N4 C38 119.2(5)
C27 N4 Eu1 122.4(4)
C38 N4 Eu1 117.7(3)
C2 C1 H1A 109.5
C2 C1 H1B 109.5
H1A C1 H1B 109.5
C2 C1 H1C 109.5
H1A C1 H1C 109.5
H1B C1 H1C 109.5
N1 C2 C3 124.3(5)
N1 C2 C1 120.2(5)
C3 C2 C1 115.4(5)
C4 C3 C2 132.0(5)
C4 C3 H3 114.0
C2 C3 H3 114.0
N2 C4 C3 125.3(5)
N2 C4 C5 119.4(6)
C3 C4 C5 115.3(5)
C4 C5 H5A 109.5
C4 C5 H5B 109.5
H5A C5 H5B 109.5
C4 C5 H5C 109.5
H5A C5 H5C 109.5
H5B C5 H5C 109.5
C11 C6 C7 121.4(5)
C11 C6 N1 119.3(5)
C7 C6 N1 119.2(5)
C6 C7 C8 117.5(5)
C6 C7 C12 122.7(5)
C8 C7 C12 119.7(5)
C9 C8 C7 121.7(5)
C9 C8 H8 119.2
C7 C8 H8 119.2
C10 C9 C8 118.0(5)
C10 C9 C13 121.2(6)
C8 C9 C13 120.9(6)
C9 C10 C11 122.8(6)
C9 C10 H10 118.6
C11 C10 H10 118.6
C10 C11 C6 118.6(6)
C10 C11 C14 120.1(6)
C6 C11 C14 121.2(5)
C7 C12 H12A 109.5
C7 C12 H12B 109.5
H12A C12 H12B 109.5
C7 C12 H12C 109.5
H12A C12 H12C 109.5
H12B C12 H12C 109.5
C9 C13 H13A 109.5
C9 C13 H13B 109.5
H13A C13 H13B 109.5
C9 C13 H13C 109.5
H13A C13 H13C 109.5
H13B C13 H13C 109.5
C11 C14 H14A 109.5
C11 C14 H14B 109.5
H14A C14 H14B 109.5
C11 C14 H14C 109.5
H14A C14 H14C 109.5
H14B C14 H14C 109.5
C20 C15 C16 119.0(5)
C20 C15 N2 121.3(5)
C16 C15 N2 119.7(5)
C17 C16 C15 118.6(6)
C17 C16 C21 120.9(6)
C15 C16 C21 120.5(5)
C18 C17 C16 123.1(6)
C18 C17 H17 118.4
C16 C17 H17 118.4
C19 C18 C17 117.6(5)
C19 C18 C22 120.9(6)
C17 C18 C22 121.5(6)
C18 C19 C20 122.2(6)
C18 C19 H19 118.9
C20 C19 H19 118.9
C19 C20 C15 119.5(5)
C19 C20 C23 119.8(5)
C15 C20 C23 120.7(5)
C16 C21 H21A 109.5
C16 C21 H21B 109.5
H21A C21 H21B 109.5
C16 C21 H21C 109.5
H21A C21 H21C 109.5
H21B C21 H21C 109.5
C18 C22 H22A 109.5
C18 C22 H22B 109.5
H22A C22 H22B 109.5
C18 C22 H22C 109.5
H22A C22 H22C 109.5
H22B C22 H22C 109.5
C20 C23 H23A 109.5
C20 C23 H23B 109.5
H23A C23 H23B 109.5
C20 C23 H23C 109.5
H23A C23 H23C 109.5
H23B C23 H23C 109.5
C25 C24 H24A 109.5
C25 C24 H24B 109.5
H24A C24 H24B 109.5
C25 C24 H24C 109.5
H24A C24 H24C 109.5
H24B C24 H24C 109.5
N3 C25 C26 123.0(5)
N3 C25 C24 121.6(5)
C26 C25 C24 115.3(5)
C27 C26 C25 132.4(5)
C27 C26 H26 113.8
C25 C26 H26 113.8
N4 C27 C26 125.0(5)
N4 C27 C28 118.6(6)
C26 C27 C28 116.4(5)
C27 C28 H28A 109.5
C27 C28 H28B 109.5
H28A C28 H28B 109.5
C27 C28 H28C 109.5
H28A C28 H28C 109.5
H28B C28 H28C 109.5
C30 C29 C34 119.9(5)
C30 C29 N3 120.1(5)
C34 C29 N3 119.9(5)
C31 C30 C29 118.3(6)
C31 C30 C35 121.3(5)
C29 C30 C35 120.4(5)
C32 C31 C30 122.8(6)
C32 C31 H31 118.6
C30 C31 H31 118.6
C31 C32 C33 118.7(6)
C31 C32 C36 121.2(6)
C33 C32 C36 120.0(6)
C32 C33 C34 121.9(6)
C32 C33 H33 119.1
C34 C33 H33 119.1
C33 C34 C29 118.4(5)
C33 C34 C37 121.8(6)
C29 C34 C37 119.7(5)
C30 C35 H35A 109.5
C30 C35 H35B 109.5
H35A C35 H35B 109.5
C30 C35 H35C 109.5
H35A C35 H35C 109.5
H35B C35 H35C 109.5
C32 C36 H36A 109.5
C32 C36 H36B 109.5
H36A C36 H36B 109.5
C32 C36 H36C 109.5
H36A C36 H36C 109.5
H36B C36 H36C 109.5
C34 C37 H37A 109.5
C34 C37 H37B 109.5
H37A C37 H37B 109.5
C34 C37 H37C 109.5
H37A C37 H37C 109.5
H37B C37 H37C 109.5
C39 C38 C43 119.8(5)
C39 C38 N4 119.4(5)
C43 C38 N4 120.7(5)
C40 C39 C38 118.9(6)
C40 C39 C44 120.9(6)
C38 C39 C44 120.2(5)
C41 C40 C39 122.6(6)
C41 C40 H40 118.7
C39 C40 H40 118.7
C40 C41 C42 116.7(6)
C40 C41 C45 121.4(7)
C42 C41 C45 121.9(7)
C43 C42 C41 123.3(6)
C43 C42 H42 118.3
C41 C42 H42 118.3
C42 C43 C38 118.6(6)
C42 C43 C46 120.6(5)
C38 C43 C46 120.8(5)
C39 C44 H44A 109.5
C39 C44 H44B 109.5
H44A C44 H44B 109.5
C39 C44 H44C 109.5
H44A C44 H44C 109.5
H44B C44 H44C 109.5
C41 C45 H45A 109.5
C41 C45 H45B 109.5
H45A C45 H45B 109.5
C41 C45 H45C 109.5
H45A C45 H45C 109.5
H45B C45 H45C 109.5
C43 C46 H46A 109.5
C43 C46 H46B 109.5
H46A C46 H46B 109.5
C43 C46 H46C 109.5
H46A C46 H46C 109.5
H46B C46 H46C 109.5
O1 C47 C48 101.9(11)
O1 C47 H47A 111.4
C48 C47 H47A 111.4
O1 C47 H47B 111.4
C48 C47 H47B 111.4
H47A C47 H47B 109.3
C49 C48 C47 107.0(12)
C49 C48 H48A 110.3
C47 C48 H48A 110.3
C49 C48 H48B 110.3
C47 C48 H48B 110.3
H48A C48 H48B 108.6
C48 C49 C50 97.7(12)
C48 C49 H49A 112.2
C50 C49 H49A 112.2
C48 C49 H49B 112.2
C50 C49 H49B 112.2
H49A C49 H49B 109.8
O1 C50 C49 106.1(10)
O1 C50 H50A 110.5
C49 C50 H50A 110.5
O1 C50 H50B 110.5
C49 C50 H50B 110.5
H50A C50 H50B 108.7
O1 C47' C48' 106.5(11)
O1 C47' H47C 110.4
C48' C47' H47C 110.4
O1 C47' H47D 110.4
C48' C47' H47D 110.4
H47C C47' H47D 108.6
C49' C48' C47' 99.8(12)
C49' C48' H48C 111.8
C47' C48' H48C 111.8
C49' C48' H48D 111.8
C47' C48' H48D 111.8
H48C C48' H48D 109.5
C48' C49' C50' 100.9(12)
C48' C49' H49C 111.6
C50' C49' H49C 111.6
C48' C49' H49D 111.6
C50' C49' H49D 111.6
H49C C49' H49D 109.4
O1 C50' C49' 106.2(11)
O1 C50' H50C 110.5
C49' C50' H50C 110.5
O1 C50' H50D 110.5
C49' C50' H50D 110.5
H50C C50' H50D 108.7

loop_
_geom_bond_atom_site_label_1
_geom_bond_atom_site_label_2
_geom_bond_distance
Eu1 N4 2.528(4)
Eu1 N2 2.534(4)
Eu1 O1 2.542(3)
Eu1 N1 2.542(4)
Eu1 N3 2.563(4)
O1 C50' 1.429(13)
O1 C47 1.440(13)
O1 C47' 1.465(14)
O1 C50 1.488(14)
N1 C2 1.331(7)
N1 C6 1.430(6)
N2 C4 1.335(7)
N2 C15 1.413(6)
N3 C25 1.325(7)
N3 C29 1.428(6)
N4 C27 1.339(7)
N4 C38 1.422(7)
C1 C2 1.523(7)
C1 H1A 0.9700
C1 H1B 0.9700
C1 H1C 0.9700
C2 C3 1.402(7)
C3 C4 1.392(9)
C3 H3 0.9400
C4 C5 1.538(7)
C5 H5A 0.9700
C5 H5B 0.9700
C5 H5C 0.9700
C6 C11 1.390(7)
C6 C7 1.393(7)
C7 C8 1.429(7)
C7 C12 1.471(8)
C8 C9 1.381(8)
C8 H8 0.9400
C9 C10 1.381(9)
C9 C13 1.521(7)
C10 C11 1.384(7)
C10 H10 0.9400
C11 C14 1.516(8)
C12 H12A 0.9700
C12 H12B 0.9700
C12 H12C 0.9700
C13 H13A 0.9700
C13 H13B 0.9700
C13 H13C 0.9700
C14 H14A 0.9700
C14 H14B 0.9700
C14 H14C 0.9700
C15 C20 1.407(7)
C15 C16 1.407(8)
C16 C17 1.388(8)
C16 C21 1.487(8)
C17 C18 1.380(8)
C17 H17 0.9400
C18 C19 1.372(8)
C18 C22 1.522(8)
C19 C20 1.392(7)
C19 H19 0.9400
C20 C23 1.498(7)
C21 H21A 0.9700
C21 H21B 0.9700
C21 H21C 0.9700
C22 H22A 0.9700
C22 H22B 0.9700
C22 H22C 0.9700
C23 H23A 0.9700
C23 H23B 0.9700
C23 H23C 0.9700
C24 C25 1.506(8)
C24 H24A 0.9700
C24 H24B 0.9700
C24 H24C 0.9700
C25 C26 1.414(8)
C26 C27 1.375(9)
C26 H26 0.9400
C27 C28 1.528(7)
C28 H28A 0.9700
C28 H28B 0.9700
C28 H28C 0.9700
C29 C30 1.406(7)
C29 C34 1.412(7)
C30 C31 1.384(7)
C30 C35 1.479(8)
C31 C32 1.366(8)
C31 H31 0.9400
C32 C33 1.372(9)
C32 C36 1.529(8)
C33 C34 1.395(8)
C33 H33 0.9400
C34 C37 1.506(8)
C35 H35A 0.9700
C35 H35B 0.9700
C35 H35C 0.9700
C36 H36A 0.9700
C36 H36B 0.9700
C36 H36C 0.9700
C37 H37A 0.9700
C37 H37B 0.9700
C37 H37C 0.9700
C38 C39 1.399(8)
C38 C43 1.403(7)
C39 C40 1.387(8)
C39 C44 1.515(8)
C40 C41 1.381(9)
C40 H40 0.9400
C41 C42 1.389(8)
C41 C45 1.517(8)
C42 C43 1.372(8)
C42 H42 0.9400
C43 C46 1.496(7)
C44 H44A 0.9700
C44 H44B 0.9700
C44 H44C 0.9700
C45 H45A 0.9700
C45 H45B 0.9700
C45 H45C 0.9700
C46 H46A 0.9700
C46 H46B 0.9700
C46 H46C 0.9700
C47 C48 1.507(14)
C47 H47A 0.9800
C47 H47B 0.9800
C48 C49 1.476(15)
C48 H48A 0.9800
C48 H48B 0.9800
C49 C50 1.533(12)
C49 H49A 0.9800
C49 H49B 0.9800
C50 H50A 0.9800
C50 H50B 0.9800
C47' C48' 1.532(13)
C47' H47C 0.9800
C47' H47D 0.9800
C48' C49' 1.511(15)
C48' H48C 0.9800
C48' H48D 0.9800
C49' C50' 1.545(14)
C49' H49C 0.9800
C49' H49D 0.9800
C50' H50C 0.9800
C50' H50D 0.9800

loop_
_geom_torsion_atom_site_label_1
_geom_torsion_atom_site_label_2
_geom_torsion_atom_site_label_3
_geom_torsion_atom_site_label_4
_geom_torsion
N4 Eu1 O1 C50' -0.9(11)
N2 Eu1 O1 C50' 179.8(11)
N1 Eu1 O1 C50' 115.7(11)
N3 Eu1 O1 C50' -65.9(11)
N4 Eu1 O1 C47 179.2(11)
N2 Eu1 O1 C47 -0.1(11)
N1 Eu1 O1 C47 -64.2(11)
N3 Eu1 O1 C47 114.2(11)
N4 Eu1 O1 C47' 177.9(8)
N2 Eu1 O1 C47' -1.3(8)
N1 Eu1 O1 C47' -65.5(8)
N3 Eu1 O1 C47' 112.9(8)
N4 Eu1 O1 C50 0.5(8)
N2 Eu1 O1 C50 -178.7(8)
N1 Eu1 O1 C50 117.2(8)
N3 Eu1 O1 C50 -64.4(8)
N4 Eu1 N1 C2 -61.0(4)
N2 Eu1 N1 C2 49.9(4)
O1 Eu1 N1 C2 180.0(4)
N3 Eu1 N1 C2 175.4(4)
N4 Eu1 N1 C6 100.2(4)
N2 Eu1 N1 C6 -148.9(4)
O1 Eu1 N1 C6 -18.8(4)
N3 Eu1 N1 C6 -23.4(7)
N4 Eu1 N2 C4 67.6(4)
O1 Eu1 N2 C4 -113.1(3)
N1 Eu1 N2 C4 -47.0(3)
N3 Eu1 N2 C4 150.9(3)
N4 Eu1 N2 C15 -95.3(4)
O1 Eu1 N2 C15 84.0(4)
N1 Eu1 N2 C15 150.1(4)
N3 Eu1 N2 C15 -12.0(4)
N4 Eu1 N3 C25 45.6(4)
N2 Eu1 N3 C25 -64.9(4)
O1 Eu1 N3 C25 171.1(4)
N1 Eu1 N3 C25 175.8(4)
N4 Eu1 N3 C29 -151.6(4)
N2 Eu1 N3 C29 97.9(4)
O1 Eu1 N3 C29 -26.1(4)
N1 Eu1 N3 C29 -21.4(6)
N2 Eu1 N4 C27 72.3(4)
O1 Eu1 N4 C27 -107.0(4)
N1 Eu1 N4 C27 158.5(4)
N3 Eu1 N4 C27 -38.6(4)
N2 Eu1 N4 C38 -98.0(4)
O1 Eu1 N4 C38 82.7(4)
N1 Eu1 N4 C38 -11.7(4)
N3 Eu1 N4 C38 151.1(4)
C6 N1 C2 C3 164.9(5)
Eu1 N1 C2 C3 -32.0(7)
C6 N1 C2 C1 -13.0(8)
Eu1 N1 C2 C1 150.0(4)
N1 C2 C3 C4 -17.8(11)
C1 C2 C3 C4 160.2(7)
C15 N2 C4 C3 -170.0(5)
Eu1 N2 C4 C3 26.2(7)
C15 N2 C4 C5 8.6(8)
Eu1 N2 C4 C5 -155.2(4)
C2 C3 C4 N2 21.7(11)
C2 C3 C4 C5 -156.9(6)
C2 N1 C6 C11 -81.3(7)
Eu1 N1 C6 C11 117.6(5)
C2 N1 C6 C7 101.5(6)
Eu1 N1 C6 C7 -59.6(6)
C11 C6 C7 C8 2.0(8)
N1 C6 C7 C8 179.1(4)
C11 C6 C7 C12 179.4(5)
N1 C6 C7 C12 -3.4(8)
C6 C7 C8 C9 -0.8(8)
C12 C7 C8 C9 -178.3(5)
C7 C8 C9 C10 -0.9(9)
C7 C8 C9 C13 178.8(5)
C8 C9 C10 C11 1.5(10)
C13 C9 C10 C11 -178.2(6)
C9 C10 C11 C6 -0.3(10)
C9 C10 C11 C14 -179.7(7)
C7 C6 C11 C10 -1.5(9)
N1 C6 C11 C10 -178.6(5)
C7 C6 C11 C14 177.9(6)
N1 C6 C11 C14 0.8(9)
C4 N2 C15 C20 -89.6(6)
Eu1 N2 C15 C20 72.9(6)
C4 N2 C15 C16 93.8(6)
Eu1 N2 C15 C16 -103.7(5)
C20 C15 C16 C17 3.7(8)
N2 C15 C16 C17 -179.6(5)
C20 C15 C16 C21 -178.9(5)
N2 C15 C16 C21 -2.1(8)
C15 C16 C17 C18 -1.4(9)
C21 C16 C17 C18 -178.9(6)
C16 C17 C18 C19 -0.6(9)
C16 C17 C18 C22 177.6(5)
C17 C18 C19 C20 0.2(9)
C22 C18 C19 C20 -178.0(5)
C18 C19 C20 C15 2.1(8)
C18 C19 C20 C23 -179.1(5)
C16 C15 C20 C19 -4.1(8)
N2 C15 C20 C19 179.3(5)
C16 C15 C20 C23 177.2(5)
N2 C15 C20 C23 0.6(8)
C29 N3 C25 C26 162.8(5)
Eu1 N3 C25 C26 -34.0(8)
C29 N3 C25 C24 -13.0(8)
Eu1 N3 C25 C24 150.3(5)
N3 C25 C26 C27 -10.9(11)
C24 C25 C26 C27 165.1(7)
C38 N4 C27 C26 -170.5(5)
Eu1 N4 C27 C26 19.4(8)
C38 N4 C27 C28 8.6(8)
Eu1 N4 C27 C28 -161.5(4)
C25 C26 C27 N4 20.1(11)
C25 C26 C27 C28 -159.0(7)
C25 N3 C29 C30 107.8(6)
Eu1 N3 C29 C30 -55.5(6)
C25 N3 C29 C34 -76.6(7)
Eu1 N3 C29 C34 120.2(5)
C34 C29 C30 C31 0.0(8)
N3 C29 C30 C31 175.6(5)
C34 C29 C30 C35 179.1(5)
N3 C29 C30 C35 -5.3(8)
C29 C30 C31 C32 -0.6(9)
C35 C30 C31 C32 -179.6(6)
C30 C31 C32 C33 -0.8(10)
C30 C31 C32 C36 -176.8(6)
C31 C32 C33 C34 2.8(11)
C36 C32 C33 C34 178.8(7)
C32 C33 C34 C29 -3.3(10)
C32 C33 C34 C37 -179.6(7)
C30 C29 C34 C33 1.8(9)
N3 C29 C34 C33 -173.8(6)
C30 C29 C34 C37 178.2(6)
N3 C29 C34 C37 2.6(9)
C27 N4 C38 C39 91.2(6)
Eu1 N4 C38 C39 -98.2(5)
C27 N4 C38 C43 -92.0(6)
Eu1 N4 C38 C43 78.5(5)
C43 C38 C39 C40 1.1(8)
N4 C38 C39 C40 177.9(5)
C43 C38 C39 C44 -178.7(6)
N4 C38 C39 C44 -2.0(8)
C38 C39 C40 C41 0.9(10)
C44 C39 C40 C41 -179.3(6)
C39 C40 C41 C42 -2.6(10)
C39 C40 C41 C45 177.8(6)
C40 C41 C42 C43 2.4(9)
C45 C41 C42 C43 -178.0(6)
C41 C42 C43 C38 -0.5(9)
C41 C42 C43 C46 175.5(6)
C39 C38 C43 C42 -1.3(8)
N4 C38 C43 C42 -178.0(5)
C39 C38 C43 C46 -177.3(5)
N4 C38 C43 C46 5.9(8)
C50' O1 C47 C48 -13.6(13)
C47' O1 C47 C48 170(4)
C50 O1 C47 C48 -15.0(14)
Eu1 O1 C47 C48 166.3(7)
O1 C47 C48 C49 37.7(16)
C47 C48 C49 C50 -42.9(16)
C50' O1 C50 C49 -15(2)
C47 O1 C50 C49 -11.1(14)
C47' O1 C50 C49 -9(2)
Eu1 O1 C50 C49 167.9(8)
C48 C49 C50 O1 32.3(14)
C50' O1 C47' C48' -14.3(15)
C47 O1 C47' C48' -11(3)
C50 O1 C47' C48' -17(2)
Eu1 O1 C47' C48' 166.5(8)
O1 C47' C48' C49' 36.1(16)
C47' C48' C49' C50' -42.2(16)
C47 O1 C50' C49' -14.5(14)
C47' O1 C50' C49' -13.3(15)
C50 O1 C50' C49' 162(4)
Eu1 O1 C50' C49' 165.6(7)
C48' C49' C50' O1 35.9(16)
